data_7119910
loop_
_publ_author_name
'Li, Cheng-Peng'
'Zhou, Hang'
'Wang, Si'
'Yuan, Hong-Han'
'Zhang, Su-Zhen'
'Du, Miao'

_publ_section_title
;
 A nanoporous Ag(i) coordination polymer for selective adsorption of
 carcinogenic dye Acid Red 26.
;
_journal_issue 35
_journal_name_full 'Chemical communications (Cambridge, England)'
_journal_page_first 4767
_journal_page_last 4770
_journal_paper_doi 10.1039/c7cc02005h
_journal_volume 53
_journal_year 2017
_chemical_formula_sum 'C102 H72 Ag7 Cl7 N36 O28'
_chemical_formula_weight 3253.19
_space_group_crystal_system trigonal
_space_group_IT_number 147
_space_group_name_Hall '-P 3'
_space_group_name_H-M_alt 'P -3'
_symmetry_space_group_name_Hall '-P 3'
_symmetry_space_group_name_H-M 'P -3'
_atom_sites_solution_hydrogens geom
_audit_creation_method SHELXL-2016/6
_audit_update_record
;
2017-02-05 deposited with the CCDC.
2017-03-28 downloaded from the CCDC.
;
_cell_angle_alpha 90
_cell_angle_beta 90
_cell_angle_gamma 120
_cell_formula_units_Z 2
_cell_length_a 25.4554(3)
_cell_length_b 25.4554(3)
_cell_length_c 16.5591(2)
_cell_measurement_reflns_used 10573
_cell_measurement_temperature 293(2)
_cell_measurement_theta_max 74.2330
_cell_measurement_theta_min 4.3700
_cell_volume 9292.39(19)
_computing_structure_refinement 'SHELXL-2016/6 (Sheldrick, 2016)'
_diffrn_ambient_temperature 293(2)
_diffrn_measured_fraction_theta_full 0.999
_diffrn_measured_fraction_theta_max 0.966
_diffrn_measurement_device_type 'SuperNova, Dual, Cu at zero, AtlasS2'
_diffrn_measurement_method '\w scans'
_diffrn_radiation_type CuK\a
_diffrn_radiation_wavelength 1.54184
_diffrn_reflns_av_R_equivalents 0.0299
_diffrn_reflns_av_unetI/netI 0.0435
_diffrn_reflns_Laue_measured_fraction_full 0.999
_diffrn_reflns_Laue_measured_fraction_max 0.966
_diffrn_reflns_limit_h_max 21
_diffrn_reflns_limit_h_min -31
_diffrn_reflns_limit_k_max 31
_diffrn_reflns_limit_k_min -19
_diffrn_reflns_limit_l_max 17
_diffrn_reflns_limit_l_min -20
_diffrn_reflns_number 23276
_diffrn_reflns_point_group_measured_fraction_full 0.999
_diffrn_reflns_point_group_measured_fraction_max 0.966
_diffrn_reflns_theta_full 67.684
_diffrn_reflns_theta_max 74.485
_diffrn_reflns_theta_min 3.338
_exptl_absorpt_coefficient_mu 7.211
_exptl_absorpt_correction_T_max 1.000000
_exptl_absorpt_correction_T_min 0.805000
_exptl_absorpt_correction_type multi-scan
_exptl_absorpt_process_details SADABS
_exptl_crystal_colour colourless
_exptl_crystal_density_diffrn 1.163
_exptl_crystal_description block
_exptl_crystal_F_000 3216
_exptl_crystal_size_max 0.22
_exptl_crystal_size_mid 0.21
_exptl_crystal_size_min 0.18
_exptl_transmission_factor_max 1.00000
_exptl_transmission_factor_min 0.76228
_refine_diff_density_max 1.553
_refine_diff_density_min -0.890
_refine_diff_density_rms 0.074
_refine_ls_extinction_method none
_refine_ls_goodness_of_fit_ref 1.003
_refine_ls_hydrogen_treatment constr
_refine_ls_matrix_type full
_refine_ls_number_parameters 541
_refine_ls_number_reflns 12247
_refine_ls_number_restraints 48
_refine_ls_restrained_S_all 1.047
_refine_ls_R_factor_all 0.0437
_refine_ls_R_factor_gt 0.0359
_refine_ls_shift/su_max 0.002
_refine_ls_shift/su_mean 0.000
_refine_ls_structure_factor_coef Fsqd
_refine_ls_weighting_details 'w=1/[\s^2^(Fo^2^)+(0.0525P)^2^] where P=(Fo^2^+2Fc^2^)/3'
_refine_ls_weighting_scheme calc
_refine_ls_wR_factor_gt 0.0918
_refine_ls_wR_factor_ref 0.0948
_reflns_Friedel_coverage 0.000
_reflns_number_gt 9981
_reflns_number_total 12247
_reflns_threshold_expression 'I > 2\s(I)'
_cod_data_source_file c7cc02005h2.cif
_cod_data_source_block 1_ClO4
_cod_depositor_comments 'Adding full bibliography for 7119909--7119910.cif.'
_cod_original_cell_volume 9292.4(3)
_cod_database_code 7119910
_shelx_shelxl_version_number 2016/6
_shelx_space_group_comment
;
The symmetry employed for this shelxl refinement is uniquely defined
by the following loop, which should always be used as a source of
symmetry information in preference to the above space-group names.
They are only intended as comments.
;

loop_
_space_group_symop_operation_xyz
'x, y, z'
'-y, x-y, z'
'-x+y, -x, z'
'-x, -y, -z'
'y, -x+y, -z'
'x-y, x, -z'

loop_
_atom_site_label
_atom_site_type_symbol
_atom_site_fract_x
_atom_site_fract_y
_atom_site_fract_z
_atom_site_U_iso_or_equiv
_atom_site_adp_type
_atom_site_occupancy
_atom_site_site_symmetry_order
_atom_site_calc_flag
_atom_site_refinement_flags_posn
_atom_site_refinement_flags_adp
_atom_site_refinement_flags_occupancy
Ag1 Ag 0.47137(2) 0.06810(2) 0.59154(2) 0.04579(8) Uani 1 1 d . . .
Ag2 Ag 0.52423(2) 0.43708(2) 0.81875(2) 0.02878(6) Uani 1 1 d . . .
Ag3 Ag 0.333333 0.666667 0.83459(2) 0.03347(9) Uani 1 3 d S T P
N1 N 0.45278(14) 0.14221(12) 0.55580(15) 0.0391(6) Uani 1 1 d . . .
N2 N 0.53354(12) 0.16230(11) 0.68473(14) 0.0312(5) Uani 1 1 d . . .
N3 N 0.55443(11) 0.16884(11) 0.76303(14) 0.0297(5) Uani 1 1 d . . .
N4 N 0.49769(11) 0.21113(10) 0.75384(14) 0.0288(5) Uani 1 1 d . . .
N5 N 0.57146(19) 0.23282(17) 1.05553(18) 0.0596(9) Uani 1 1 d . . .
N6 N 0.46474(11) 0.33310(11) 0.79673(15) 0.0311(5) Uani 1 1 d . . .
N7 N 0.54844(11) 0.57731(11) 0.53022(14) 0.0307(5) Uani 1 1 d . . .
N8 N 0.51850(12) 0.51818(11) 0.67936(14) 0.0289(5) Uani 1 1 d . . .
N9 N 0.51070(11) 0.50874(11) 0.76109(14) 0.0282(5) Uani 1 1 d . . .
N10 N 0.49253(10) 0.58135(10) 0.73044(13) 0.0246(4) Uani 1 1 d . . .
N11 N 0.47252(11) 0.56108(11) 1.04260(14) 0.0289(5) Uani 1 1 d . . .
N12 N 0.42338(10) 0.67221(10) 0.79119(15) 0.0286(5) Uani 1 1 d . . .
C1 C 0.46975(15) 0.19018(14) 0.60575(17) 0.0351(6) Uani 1 1 d . . .
C2 C 0.4245(2) 0.14132(16) 0.4869(2) 0.0514(9) Uani 1 1 d . . .
H2 H 0.413549 0.109211 0.451316 0.062 Uiso 1 1 calc R U .
C3 C 0.41090(19) 0.18534(17) 0.4664(2) 0.0514(9) Uani 1 1 d . . .
H3 H 0.389730 0.182116 0.419142 0.062 Uiso 1 1 calc R U .
C4 C 0.4290(2) 0.23431(17) 0.5167(2) 0.0508(9) Uani 1 1 d . . .
H4 H 0.420976 0.265137 0.503798 0.061 Uiso 1 1 calc R U .
C5 C 0.45936(18) 0.23685(16) 0.5866(2) 0.0458(8) Uani 1 1 d . . .
H5 H 0.472853 0.270056 0.620903 0.055 Uiso 1 1 calc R U .
C6 C 0.50022(14) 0.18786(12) 0.68019(16) 0.0295(6) Uani 1 1 d . . .
C7 C 0.53248(13) 0.19790(12) 0.80374(17) 0.0287(5) Uani 1 1 d . . .
C8 C 0.54494(15) 0.21305(13) 0.89015(17) 0.0318(6) Uani 1 1 d . . .
C9 C 0.60199(15) 0.22876(14) 0.91988(19) 0.0377(7) Uani 1 1 d . . .
H9 H 0.632672 0.233474 0.884969 0.045 Uiso 1 1 calc R U .
C10 C 0.61256(19) 0.23729(16) 1.0019(2) 0.0458(8) Uani 1 1 d . . .
H10 H 0.650676 0.246730 1.020903 0.055 Uiso 1 1 calc R U .
C11 C 0.5168(2) 0.2181(2) 1.0261(2) 0.0640(12) Uani 1 1 d . . .
H11 H 0.487249 0.214167 1.062554 0.077 Uiso 1 1 calc R U .
C12 C 0.50101(19) 0.2081(2) 0.9447(2) 0.0510(9) Uani 1 1 d . . .
H12 H 0.462477 0.198560 0.927372 0.061 Uiso 1 1 calc R U .
C13 C 0.46366(13) 0.24020(13) 0.77403(17) 0.0292(6) Uani 1 1 d . . .
C14 C 0.49388(13) 0.30253(12) 0.77991(16) 0.0265(5) Uani 1 1 d . . .
H14 H 0.535640 0.324111 0.772031 0.032 Uiso 1 1 calc R U .
C15 C 0.40464(15) 0.30044(16) 0.8079(2) 0.0423(7) Uani 1 1 d . . .
H15 H 0.383944 0.321077 0.819089 0.051 Uiso 1 1 calc R U .
C16 C 0.37155(16) 0.23781(17) 0.8037(3) 0.0509(9) Uani 1 1 d . . .
H16 H 0.329901 0.217110 0.812601 0.061 Uiso 1 1 calc R U .
C17 C 0.40161(16) 0.20655(15) 0.7860(2) 0.0436(8) Uani 1 1 d . . .
H17 H 0.380872 0.164459 0.782224 0.052 Uiso 1 1 calc R U .
C18 C 0.50726(13) 0.58084(12) 0.57760(16) 0.0269(5) Uani 1 1 d . . .
C19 C 0.54796(15) 0.58989(14) 0.45153(17) 0.0357(6) Uani 1 1 d . . .
H19 H 0.575978 0.587830 0.417586 0.043 Uiso 1 1 calc R U .
C20 C 0.50809(17) 0.60569(14) 0.41852(17) 0.0387(7) Uani 1 1 d . . .
H20 H 0.509767 0.614536 0.363773 0.046 Uiso 1 1 calc R U .
C21 C 0.46568(16) 0.60822(14) 0.46766(19) 0.0385(7) Uani 1 1 d . . .
H21 H 0.437968 0.618229 0.446525 0.046 Uiso 1 1 calc R U .
C22 C 0.46514(14) 0.59555(14) 0.54918(18) 0.0336(6) Uani 1 1 d . . .
H22 H 0.437136 0.596908 0.583911 0.040 Uiso 1 1 calc R U .
C23 C 0.50719(12) 0.56199(12) 0.66187(16) 0.0253(5) Uani 1 1 d . . .
C24 C 0.49549(12) 0.54636(12) 0.79099(16) 0.0260(5) Uani 1 1 d . . .
C25 C 0.48562(12) 0.55253(13) 0.87774(16) 0.0258(5) Uani 1 1 d . . .
C26 C 0.44365(13) 0.50246(13) 0.92066(17) 0.0282(5) Uani 1 1 d . . .
H26 H 0.419372 0.465552 0.894977 0.034 Uiso 1 1 calc R U .
C27 C 0.43872(13) 0.50872(13) 1.00290(17) 0.0294(6) Uani 1 1 d . . .
H27 H 0.410668 0.475064 1.032034 0.035 Uiso 1 1 calc R U .
C28 C 0.51212(14) 0.60951(13) 0.99950(17) 0.0319(6) Uani 1 1 d . . .
H28 H 0.535212 0.646197 1.026253 0.038 Uiso 1 1 calc R U .
C29 C 0.52018(14) 0.60744(14) 0.91742(17) 0.0318(6) Uani 1 1 d . . .
H29 H 0.548006 0.641886 0.889392 0.038 Uiso 1 1 calc R U .
C30 C 0.48401(12) 0.63257(12) 0.73986(15) 0.0248(5) Uani 1 1 d . . .
C31 C 0.43207(12) 0.62534(12) 0.77755(16) 0.0254(5) Uani 1 1 d . . .
H31 H 0.402456 0.586750 0.793786 0.031 Uiso 1 1 calc R U .
C32 C 0.46724(15) 0.72741(13) 0.7679(2) 0.0363(7) Uani 1 1 d . . .
H32 H 0.462317 0.760536 0.778789 0.044 Uiso 1 1 calc R U .
C33 C 0.51963(15) 0.73756(14) 0.7284(2) 0.0410(7) Uani 1 1 d . . .
H33 H 0.548106 0.776404 0.711440 0.049 Uiso 1 1 calc R U .
C34 C 0.52896(14) 0.68945(13) 0.71450(19) 0.0340(6) Uani 1 1 d . . .
H34 H 0.563951 0.694883 0.689176 0.041 Uiso 1 1 calc R U .
Cl2 Cl 0.33804(4) 0.42818(5) 0.73206(6) 0.0563(2) Uani 1 1 d . . .
O5 O 0.3710(2) 0.4009(2) 0.7537(3) 0.1023(13) Uani 1 1 d . U .
O6 O 0.27774(14) 0.38703(13) 0.70520(19) 0.0619(7) Uani 1 1 d . . .
O7 O 0.33810(16) 0.46703(16) 0.7929(2) 0.0746(9) Uani 1 1 d . U .
O8 O 0.3731(2) 0.4714(2) 0.6655(3) 0.1044(13) Uani 1 1 d . U .
Cl1 Cl 0.36831(4) 0.03870(4) 0.79070(5) 0.04546(18) Uani 1 1 d . . .
O1 O 0.39308(17) 0.07024(16) 0.7161(2) 0.0782(9) Uani 1 1 d . U .
O2 O 0.34973(15) -0.02319(12) 0.7811(2) 0.0649(8) Uani 1 1 d . . .
O3 O 0.31915(16) 0.04728(16) 0.8113(2) 0.0751(9) Uani 1 1 d . U .
O4 O 0.41537(18) 0.06644(18) 0.8486(2) 0.0875(10) Uani 1 1 d . U .
Cl3 Cl 0.666667 0.333333 0.68188(8) 0.0379(3) Uani 1 3 d S T P
O9 O 0.60863(12) 0.32117(14) 0.6542(2) 0.0610(7) Uani 1 1 d . U .
O10 O 0.666667 0.333333 0.7675(5) 0.0998(17) Uani 1 3 d S TU P

loop_
_atom_site_aniso_label
_atom_site_aniso_U_11
_atom_site_aniso_U_22
_atom_site_aniso_U_33
_atom_site_aniso_U_23
_atom_site_aniso_U_13
_atom_site_aniso_U_12
Ag1 0.07780(19) 0.03178(12) 0.03342(12) 0.00081(9) 0.00657(11) 0.03163(12)
Ag2 0.04201(12) 0.03073(11) 0.02286(10) 0.00194(7) 0.00215(8) 0.02513(9)
Ag3 0.02902(11) 0.02902(11) 0.0424(2) 0.000 0.000 0.01451(6)
N1 0.0623(18) 0.0312(13) 0.0263(12) -0.0035(10) -0.0025(12) 0.0251(13)
N2 0.0449(14) 0.0261(11) 0.0254(11) 0.0008(9) 0.0037(10) 0.0198(11)
N3 0.0375(13) 0.0273(11) 0.0250(11) 0.0000(9) 0.0017(9) 0.0167(10)
N4 0.0387(13) 0.0248(11) 0.0260(11) -0.0004(9) 0.0004(9) 0.0181(10)
N5 0.104(3) 0.079(2) 0.0299(15) -0.0082(15) -0.0098(16) 0.071(2)
N6 0.0368(13) 0.0318(12) 0.0306(12) -0.0023(9) -0.0035(10) 0.0216(11)
N7 0.0363(13) 0.0351(12) 0.0243(11) -0.0016(9) -0.0034(9) 0.0204(11)
N8 0.0434(13) 0.0359(12) 0.0191(10) -0.0002(9) -0.0023(9) 0.0286(11)
N9 0.0405(13) 0.0324(12) 0.0218(11) 0.0002(9) -0.0019(9) 0.0258(11)
N10 0.0325(11) 0.0247(11) 0.0217(10) -0.0006(8) -0.0006(9) 0.0181(9)
N11 0.0387(13) 0.0361(12) 0.0225(11) -0.0017(9) -0.0008(9) 0.0267(11)
N12 0.0280(11) 0.0246(11) 0.0345(12) -0.0007(9) -0.0006(9) 0.0142(9)
C1 0.0505(18) 0.0313(14) 0.0240(13) -0.0015(11) -0.0017(12) 0.0207(13)
C2 0.080(3) 0.0397(18) 0.0300(16) -0.0068(14) -0.0101(16) 0.0269(18)
C3 0.072(2) 0.050(2) 0.0291(16) 0.0008(14) -0.0124(16) 0.0277(19)
C4 0.074(3) 0.0433(18) 0.0403(18) 0.0012(15) -0.0114(17) 0.0337(18)
C5 0.069(2) 0.0396(17) 0.0347(17) -0.0049(13) -0.0146(16) 0.0316(17)
C6 0.0428(15) 0.0219(12) 0.0227(13) -0.0004(10) 0.0008(11) 0.0154(12)
C7 0.0366(14) 0.0239(12) 0.0251(13) 0.0001(10) 0.0017(11) 0.0147(11)
C8 0.0522(17) 0.0263(13) 0.0241(13) -0.0002(10) 0.0003(12) 0.0248(13)
C9 0.0451(17) 0.0317(15) 0.0325(15) -0.0054(12) -0.0020(13) 0.0163(13)
C10 0.071(2) 0.0418(18) 0.0358(17) -0.0124(14) -0.0151(16) 0.0360(18)
C11 0.097(3) 0.096(3) 0.0316(18) 0.0057(19) 0.012(2) 0.073(3)
C12 0.065(2) 0.077(3) 0.0297(16) 0.0071(16) 0.0062(15) 0.050(2)
C13 0.0351(14) 0.0291(13) 0.0272(13) -0.0005(10) -0.0014(11) 0.0191(12)
C14 0.0343(14) 0.0268(13) 0.0210(12) -0.0018(10) -0.0029(10) 0.0172(11)
C15 0.0400(17) 0.0416(17) 0.053(2) -0.0025(15) 0.0047(15) 0.0264(15)
C16 0.0363(17) 0.0401(18) 0.076(3) -0.0003(17) 0.0056(17) 0.0187(15)
C17 0.0402(17) 0.0291(15) 0.059(2) 0.0006(14) 0.0044(15) 0.0151(14)
C18 0.0346(14) 0.0256(12) 0.0226(13) -0.0030(10) -0.0068(10) 0.0167(11)
C19 0.0465(17) 0.0382(16) 0.0226(13) -0.0008(11) 0.0002(12) 0.0214(14)
C20 0.064(2) 0.0334(15) 0.0195(13) 0.0002(11) -0.0065(13) 0.0250(15)
C21 0.0512(18) 0.0359(15) 0.0352(16) -0.0023(12) -0.0146(14) 0.0269(14)
C22 0.0425(16) 0.0392(15) 0.0280(14) -0.0039(12) -0.0086(12) 0.0270(14)
C23 0.0304(13) 0.0288(13) 0.0233(12) -0.0035(10) -0.0021(10) 0.0197(11)
C24 0.0316(13) 0.0296(13) 0.0221(12) -0.0002(10) -0.0039(10) 0.0193(11)
C25 0.0317(13) 0.0352(14) 0.0214(12) -0.0022(10) -0.0024(10) 0.0249(12)
C26 0.0333(14) 0.0303(13) 0.0270(13) -0.0006(11) -0.0040(11) 0.0205(12)
C27 0.0345(14) 0.0338(14) 0.0254(13) 0.0043(11) 0.0015(11) 0.0212(12)
C28 0.0455(16) 0.0316(14) 0.0239(13) -0.0044(11) -0.0034(12) 0.0232(13)
C29 0.0381(15) 0.0340(14) 0.0266(14) 0.0021(11) 0.0018(11) 0.0206(13)
C30 0.0320(13) 0.0257(12) 0.0220(12) -0.0009(10) -0.0025(10) 0.0184(11)
C31 0.0287(13) 0.0220(12) 0.0294(13) -0.0004(10) -0.0028(10) 0.0155(11)
C32 0.0414(16) 0.0267(14) 0.0471(17) 0.0016(12) 0.0071(13) 0.0219(13)
C33 0.0402(17) 0.0283(15) 0.055(2) 0.0053(13) 0.0132(15) 0.0173(13)
C34 0.0348(15) 0.0317(14) 0.0379(16) 0.0047(12) 0.0100(12) 0.0184(12)
Cl2 0.0507(5) 0.0834(7) 0.0522(5) -0.0241(5) -0.0190(4) 0.0466(5)
O5 0.1003(19) 0.0991(19) 0.130(2) -0.0070(15) -0.0194(15) 0.0669(16)
O6 0.0626(17) 0.0597(17) 0.0691(18) -0.0137(14) -0.0232(14) 0.0348(15)
O7 0.0792(16) 0.0768(15) 0.0790(16) -0.0128(13) -0.0126(13) 0.0474(13)
O8 0.0951(19) 0.107(2) 0.0911(19) 0.0057(15) -0.0018(15) 0.0354(15)
Cl1 0.0447(4) 0.0387(4) 0.0519(4) 0.0006(3) 0.0028(3) 0.0200(3)
O1 0.0835(16) 0.0702(15) 0.0734(16) 0.0105(13) 0.0152(13) 0.0328(13)
O2 0.0731(19) 0.0408(14) 0.080(2) 0.0018(13) -0.0087(16) 0.0276(14)
O3 0.0695(15) 0.0804(16) 0.0857(17) -0.0027(13) 0.0109(13) 0.0454(13)
O4 0.0841(17) 0.0880(17) 0.0839(17) -0.0161(14) -0.0172(14) 0.0381(14)
Cl3 0.0387(4) 0.0387(4) 0.0363(6) 0.000 0.000 0.01937(19)
O9 0.0471(12) 0.0604(13) 0.0772(15) -0.0022(12) -0.0054(11) 0.0282(10)
O10 0.1045(17) 0.1045(17) 0.090(2) 0.000 0.000 0.0522(8)

loop_
_atom_type_symbol
_atom_type_description
_atom_type_scat_dispersion_real
_atom_type_scat_dispersion_imag
_atom_type_scat_source
C C 0.0181 0.0091 'International Tables Vol C Tables 4.2.6.8 and 6.1.1.4'
H H 0.0000 0.0000 'International Tables Vol C Tables 4.2.6.8 and 6.1.1.4'
Ag Ag 0.1306 4.2820 'International Tables Vol C Tables 4.2.6.8 and 6.1.1.4'
Cl Cl 0.3639 0.7018 'International Tables Vol C Tables 4.2.6.8 and 6.1.1.4'
N N 0.0311 0.0180 'International Tables Vol C Tables 4.2.6.8 and 6.1.1.4'
O O 0.0492 0.0322 'International Tables Vol C Tables 4.2.6.8 and 6.1.1.4'

loop_
_geom_angle_atom_site_label_1
_geom_angle_atom_site_label_2
_geom_angle_atom_site_label_3
_geom_angle
_geom_angle_site_symmetry_1
_geom_angle_site_symmetry_3
N1 Ag1 N7 122.93(9) . 2_655
N1 Ag1 N8 157.22(9) . 2_655
N7 Ag1 N8 72.23(8) 2_655 2_655
N1 Ag1 N2 70.72(9) . .
N7 Ag1 N2 166.07(8) 2_655 .
N8 Ag1 N2 93.94(8) 2_655 .
N9 Ag2 N11 115.43(8) . 4_667
N9 Ag2 N6 125.69(9) . .
N11 Ag2 N6 100.13(9) 4_667 .
N9 Ag2 N3 107.19(9) . 3_665
N11 Ag2 N3 111.23(8) 4_667 3_665
N6 Ag2 N3 95.28(9) . 3_665
N12 Ag3 N12 111.00(6) 2_665 3_565
N12 Ag3 N12 111.00(6) 2_665 .
N12 Ag3 N12 111.00(6) 3_565 .
C2 N1 C1 117.4(3) . .
C2 N1 Ag1 123.2(2) . .
C1 N1 Ag1 119.4(2) . .
C6 N2 N3 107.6(2) . .
C6 N2 Ag1 100.20(19) . .
N3 N2 Ag1 133.25(17) . .
C7 N3 N2 107.7(2) . .
C7 N3 Ag2 122.85(18) . 2_655
N2 N3 Ag2 117.17(16) . 2_655
C7 N4 C6 104.7(2) . .
C7 N4 C13 128.2(2) . .
C6 N4 C13 127.0(2) . .
C10 N5 C11 116.3(3) . .
C15 N6 C14 117.3(3) . .
C15 N6 Ag2 125.1(2) . .
C14 N6 Ag2 117.16(19) . .
C19 N7 C18 116.7(3) . .
C19 N7 Ag1 127.6(2) . 3_665
C18 N7 Ag1 114.20(18) . 3_665
C23 N8 N9 107.0(2) . .
C23 N8 Ag1 107.30(18) . 3_665
N9 N8 Ag1 131.67(17) . 3_665
C24 N9 N8 108.5(2) . .
C24 N9 Ag2 131.66(19) . .
N8 N9 Ag2 119.80(16) . .
C23 N10 C24 105.1(2) . .
C23 N10 C30 127.8(2) . .
C24 N10 C30 126.5(2) . .
C27 N11 C28 117.7(2) . .
C27 N11 Ag2 120.56(19) . 4_667
C28 N11 Ag2 120.65(19) . 4_667
C31 N12 C32 117.6(2) . .
C31 N12 Ag3 126.35(18) . .
C32 N12 Ag3 115.40(18) . .
N1 C1 C5 121.7(3) . .
N1 C1 C6 114.3(3) . .
C5 C1 C6 124.0(3) . .
N1 C2 C3 123.3(3) . .
N1 C2 H2 118.4 . .
C3 C2 H2 118.4 . .
C2 C3 C4 118.9(3) . .
C2 C3 H3 120.5 . .
C4 C3 H3 120.5 . .
C3 C4 C5 118.7(3) . .
C3 C4 H4 120.7 . .
C5 C4 H4 120.7 . .
C4 C5 C1 119.9(3) . .
C4 C5 H5 120.0 . .
C1 C5 H5 120.0 . .
N2 C6 N4 110.3(3) . .
N2 C6 C1 123.7(3) . .
N4 C6 C1 126.0(3) . .
N3 C7 N4 109.7(2) . .
N3 C7 C8 123.3(3) . .
N4 C7 C8 127.0(2) . .
C9 C8 C12 118.2(3) . .
C9 C8 C7 118.4(3) . .
C12 C8 C7 123.2(3) . .
C10 C9 C8 119.2(3) . .
C10 C9 H9 120.4 . .
C8 C9 H9 120.4 . .
N5 C10 C9 124.0(4) . .
N5 C10 H10 118.0 . .
C9 C10 H10 118.0 . .
N5 C11 C12 124.6(4) . .
N5 C11 H11 117.7 . .
C12 C11 H11 117.7 . .
C11 C12 C8 117.7(4) . .
C11 C12 H12 121.1 . .
C8 C12 H12 121.1 . .
C14 C13 C17 120.7(3) . .
C14 C13 N4 118.6(3) . .
C17 C13 N4 120.8(3) . .
N6 C14 C13 121.9(3) . .
N6 C14 H14 119.0 . .
C13 C14 H14 119.0 . .
N6 C15 C16 123.8(3) . .
N6 C15 H15 118.1 . .
C16 C15 H15 118.1 . .
C15 C16 C17 118.7(3) . .
C15 C16 H16 120.6 . .
C17 C16 H16 120.6 . .
C16 C17 C13 117.6(3) . .
C16 C17 H17 121.2 . .
C13 C17 H17 121.2 . .
N7 C18 C22 123.6(3) . .
N7 C18 C23 113.8(2) . .
C22 C18 C23 122.3(3) . .
N7 C19 C20 123.4(3) . .
N7 C19 H19 118.3 . .
C20 C19 H19 118.3 . .
C19 C20 C21 119.2(3) . .
C19 C20 H20 120.4 . .
C21 C20 H20 120.4 . .
C20 C21 C22 118.7(3) . .
C20 C21 H21 120.6 . .
C22 C21 H21 120.6 . .
C18 C22 C21 118.4(3) . .
C18 C22 H22 120.8 . .
C21 C22 H22 120.8 . .
N8 C23 N10 109.8(2) . .
N8 C23 C18 121.2(2) . .
N10 C23 C18 128.8(2) . .
N9 C24 N10 109.6(2) . .
N9 C24 C25 125.3(2) . .
N10 C24 C25 125.1(2) . .
C26 C25 C29 119.6(3) . .
C26 C25 C24 119.7(2) . .
C29 C25 C24 120.7(3) . .
C25 C26 C27 118.2(3) . .
C25 C26 H26 120.9 . .
C27 C26 H26 120.9 . .
N11 C27 C26 123.1(3) . .
N11 C27 H27 118.4 . .
C26 C27 H27 118.4 . .
N11 C28 C29 123.1(3) . .
N11 C28 H28 118.4 . .
C29 C28 H28 118.4 . .
C28 C29 C25 118.2(3) . .
C28 C29 H29 120.9 . .
C25 C29 H29 120.9 . .
C34 C30 C31 120.5(2) . .
C34 C30 N10 119.7(2) . .
C31 C30 N10 119.7(2) . .
N12 C31 C30 121.9(2) . .
N12 C31 H31 119.0 . .
C30 C31 H31 119.0 . .
N12 C32 C33 123.3(3) . .
N12 C32 H32 118.3 . .
C33 C32 H32 118.3 . .
C34 C33 C32 119.3(3) . .
C34 C33 H33 120.4 . .
C32 C33 H33 120.4 . .
C33 C34 C30 117.3(3) . .
C33 C34 H34 121.4 . .
C30 C34 H34 121.4 . .
O5 Cl2 O7 112.3(3) . .
O5 Cl2 O6 114.4(2) . .
O7 Cl2 O6 111.1(2) . .
O5 Cl2 O8 105.9(3) . .
O7 Cl2 O8 102.7(3) . .
O6 Cl2 O8 109.7(2) . .
O2 Cl1 O3 111.8(2) . .
O2 Cl1 O4 111.1(2) . .
O3 Cl1 O4 110.7(2) . .
O2 Cl1 O1 109.7(2) . .
O3 Cl1 O1 107.2(2) . .
O4 Cl1 O1 106.1(2) . .
O10 Cl3 O9 108.75(14) . 2_655
O10 Cl3 O9 108.75(14) . 3_665
O9 Cl3 O9 110.18(14) 2_655 3_665
O10 Cl3 O9 108.75(14) . .
O9 Cl3 O9 110.18(14) 2_655 .
O9 Cl3 O9 110.18(14) 3_665 .

loop_
_geom_bond_atom_site_label_1
_geom_bond_atom_site_label_2
_geom_bond_distance
_geom_bond_site_symmetry_2
Ag1 N1 2.242(3) .
Ag1 N7 2.367(2) 2_655
Ag1 N8 2.371(2) 2_655
Ag1 N2 2.616(2) .
Ag2 N9 2.233(2) .
Ag2 N11 2.297(2) 4_667
Ag2 N6 2.329(2) .
Ag2 N3 2.382(2) 3_665
Ag3 N12 2.338(2) 2_665
Ag3 N12 2.338(2) 3_565
Ag3 N12 2.338(2) .
N1 C2 1.344(4) .
N1 C1 1.354(4) .
N2 C6 1.304(4) .
N2 N3 1.379(3) .
N3 C7 1.314(4) .
N4 C7 1.371(4) .
N4 C6 1.371(4) .
N4 C13 1.432(4) .
N5 C10 1.333(5) .
N5 C11 1.339(6) .
N6 C15 1.339(4) .
N6 C14 1.345(4) .
N7 C19 1.343(4) .
N7 C18 1.348(4) .
N8 C23 1.316(3) .
N8 N9 1.371(3) .
N9 C24 1.297(4) .
N10 C23 1.362(3) .
N10 C24 1.368(3) .
N10 C30 1.433(3) .
N11 C27 1.342(4) .
N11 C28 1.343(4) .
N12 C31 1.337(3) .
N12 C32 1.342(4) .
C1 C5 1.377(5) .
C1 C6 1.473(4) .
C2 C3 1.370(5) .
C2 H2 0.9300 .
C3 C4 1.373(5) .
C3 H3 0.9300 .
C4 C5 1.374(5) .
C4 H4 0.9300 .
C5 H5 0.9300 .
C7 C8 1.475(4) .
C8 C9 1.390(5) .
C8 C12 1.394(5) .
C9 C10 1.380(4) .
C9 H9 0.9300 .
C10 H10 0.9300 .
C11 C12 1.392(5) .
C11 H11 0.9300 .
C12 H12 0.9300 .
C13 C14 1.378(4) .
C13 C17 1.384(5) .
C14 H14 0.9300 .
C15 C16 1.383(5) .
C15 H15 0.9300 .
C16 C17 1.383(5) .
C16 H16 0.9300 .
C17 H17 0.9300 .
C18 C22 1.383(4) .
C18 C23 1.475(4) .
C19 C20 1.378(5) .
C19 H19 0.9300 .
C20 C21 1.379(5) .
C20 H20 0.9300 .
C21 C22 1.386(4) .
C21 H21 0.9300 .
C22 H22 0.9300 .
C24 C25 1.480(4) .
C25 C26 1.382(4) .
C25 C29 1.389(4) .
C26 C27 1.384(4) .
C26 H26 0.9300 .
C27 H27 0.9300 .
C28 C29 1.380(4) .
C28 H28 0.9300 .
C29 H29 0.9300 .
C30 C34 1.388(4) .
C30 C31 1.389(4) .
C31 H31 0.9300 .
C32 C33 1.389(4) .
C32 H32 0.9300 .
C33 C34 1.379(4) .
C33 H33 0.9300 .
C34 H34 0.9300 .
Cl2 O5 1.378(4) .
Cl2 O7 1.411(4) .
Cl2 O6 1.429(3) .
Cl2 O8 1.496(5) .
Cl1 O2 1.409(3) .
Cl1 O3 1.415(3) .
Cl1 O4 1.417(4) .
Cl1 O1 1.435(4) .
Cl3 O10 1.418(8) .
Cl3 O9 1.425(3) 2_655
Cl3 O9 1.425(3) 3_665
Cl3 O9 1.425(3) .

loop_
_geom_torsion_atom_site_label_1
_geom_torsion_atom_site_label_2
_geom_torsion_atom_site_label_3
_geom_torsion_atom_site_label_4
_geom_torsion
_geom_torsion_site_symmetry_1
_geom_torsion_site_symmetry_4
C6 N2 N3 C7 0.5(3) . .
Ag1 N2 N3 C7 -123.0(2) . .
C6 N2 N3 Ag2 143.97(19) . 2_655
Ag1 N2 N3 Ag2 20.4(3) . 2_655
C23 N8 N9 C24 -0.3(3) . .
Ag1 N8 N9 C24 133.1(2) 3_665 .
C23 N8 N9 Ag2 179.37(19) . .
Ag1 N8 N9 Ag2 -47.2(3) 3_665 .
C2 N1 C1 C5 -0.9(5) . .
Ag1 N1 C1 C5 -180.0(3) . .
C2 N1 C1 C6 179.7(3) . .
Ag1 N1 C1 C6 0.6(4) . .
C1 N1 C2 C3 -1.7(6) . .
Ag1 N1 C2 C3 177.3(3) . .
N1 C2 C3 C4 2.7(7) . .
C2 C3 C4 C5 -1.0(7) . .
C3 C4 C5 C1 -1.5(6) . .
N1 C1 C5 C4 2.5(6) . .
C6 C1 C5 C4 -178.2(4) . .
N3 N2 C6 N4 -0.5(3) . .
Ag1 N2 C6 N4 141.44(19) . .
N3 N2 C6 C1 -180.0(3) . .
Ag1 N2 C6 C1 -38.1(3) . .
C7 N4 C6 N2 0.3(3) . .
C13 N4 C6 N2 -177.1(3) . .
C7 N4 C6 C1 179.7(3) . .
C13 N4 C6 C1 2.4(5) . .
N1 C1 C6 N2 31.1(4) . .
C5 C1 C6 N2 -148.3(3) . .
N1 C1 C6 N4 -148.4(3) . .
C5 C1 C6 N4 32.3(5) . .
N2 N3 C7 N4 -0.4(3) . .
Ag2 N3 C7 N4 -141.26(19) 2_655 .
N2 N3 C7 C8 179.8(3) . .
Ag2 N3 C7 C8 38.9(4) 2_655 .
C6 N4 C7 N3 0.1(3) . .
C13 N4 C7 N3 177.4(3) . .
C6 N4 C7 C8 179.9(3) . .
C13 N4 C7 C8 -2.7(5) . .
N3 C7 C8 C9 36.0(4) . .
N4 C7 C8 C9 -143.8(3) . .
N3 C7 C8 C12 -139.2(3) . .
N4 C7 C8 C12 41.0(5) . .
C12 C8 C9 C10 1.7(5) . .
C7 C8 C9 C10 -173.7(3) . .
C11 N5 C10 C9 1.2(6) . .
C8 C9 C10 N5 -1.7(5) . .
C10 N5 C11 C12 -0.8(7) . .
N5 C11 C12 C8 1.0(7) . .
C9 C8 C12 C11 -1.4(5) . .
C7 C8 C12 C11 173.8(3) . .
C7 N4 C13 C14 80.6(4) . .
C6 N4 C13 C14 -102.6(3) . .
C7 N4 C13 C17 -100.5(4) . .
C6 N4 C13 C17 76.3(4) . .
C15 N6 C14 C13 0.2(4) . .
Ag2 N6 C14 C13 173.2(2) . .
C17 C13 C14 N6 -0.5(4) . .
N4 C13 C14 N6 178.4(2) . .
C14 N6 C15 C16 0.5(5) . .
Ag2 N6 C15 C16 -171.9(3) . .
N6 C15 C16 C17 -0.9(6) . .
C15 C16 C17 C13 0.5(6) . .
C14 C13 C17 C16 0.1(5) . .
N4 C13 C17 C16 -178.7(3) . .
C19 N7 C18 C22 1.0(4) . .
Ag1 N7 C18 C22 -165.9(2) 3_665 .
C19 N7 C18 C23 175.6(3) . .
Ag1 N7 C18 C23 8.7(3) 3_665 .
C18 N7 C19 C20 -0.1(5) . .
Ag1 N7 C19 C20 164.8(2) 3_665 .
N7 C19 C20 C21 -0.8(5) . .
C19 C20 C21 C22 0.9(5) . .
N7 C18 C22 C21 -0.9(5) . .
C23 C18 C22 C21 -175.1(3) . .
C20 C21 C22 C18 -0.1(5) . .
N9 N8 C23 N10 0.3(3) . .
Ag1 N8 C23 N10 -145.09(18) 3_665 .
N9 N8 C23 C18 -175.7(2) . .
Ag1 N8 C23 C18 38.9(3) 3_665 .
C24 N10 C23 N8 -0.1(3) . .
C30 N10 C23 N8 172.1(3) . .
C24 N10 C23 C18 175.5(3) . .
C30 N10 C23 C18 -12.3(5) . .
N7 C18 C23 N8 -34.5(4) . .
C22 C18 C23 N8 140.2(3) . .
N7 C18 C23 N10 150.3(3) . .
C22 C18 C23 N10 -35.0(4) . .
N8 N9 C24 N10 0.3(3) . .
Ag2 N9 C24 N10 -179.40(19) . .
N8 N9 C24 C25 -177.1(3) . .
Ag2 N9 C24 C25 3.2(4) . .
C23 N10 C24 N9 -0.1(3) . .
C30 N10 C24 N9 -172.4(3) . .
C23 N10 C24 C25 177.3(3) . .
C30 N10 C24 C25 5.0(4) . .
N9 C24 C25 C26 -56.4(4) . .
N10 C24 C25 C26 126.6(3) . .
N9 C24 C25 C29 120.5(3) . .
N10 C24 C25 C29 -56.5(4) . .
C29 C25 C26 C27 -1.6(4) . .
C24 C25 C26 C27 175.3(2) . .
C28 N11 C27 C26 1.1(4) . .
Ag2 N11 C27 C26 -167.3(2) 4_667 .
C25 C26 C27 N11 0.3(4) . .
C27 N11 C28 C29 -1.2(4) . .
Ag2 N11 C28 C29 167.2(2) 4_667 .
N11 C28 C29 C25 -0.1(4) . .
C26 C25 C29 C28 1.5(4) . .
C24 C25 C29 C28 -175.4(3) . .
C23 N10 C30 C34 -53.2(4) . .
C24 N10 C30 C34 117.4(3) . .
C23 N10 C30 C31 129.7(3) . .
C24 N10 C30 C31 -59.7(4) . .
C32 N12 C31 C30 -0.7(4) . .
Ag3 N12 C31 C30 169.63(19) . .
C34 C30 C31 N12 -0.3(4) . .
N10 C30 C31 N12 176.8(2) . .
C31 N12 C32 C33 2.2(5) . .
Ag3 N12 C32 C33 -169.2(3) . .
N12 C32 C33 C34 -2.5(6) . .
C32 C33 C34 C30 1.3(5) . .
C31 C30 C34 C33 0.0(4) . .
N10 C30 C34 C33 -177.1(3) . .
